data_2225721
loop_
_publ_author_name
'Shibata, Hiroki'
'Mizuguchi, Jin'

_publ_section_title
;
 (2,6-Bis{5-amino-3-<i>tert</i>-butyl-4-[(3-methyl-1,2,4-thiadiazol-5-yl)diazenyl]-1<i>H</i>-pyrazol-1-yl}-4-oxo-1,4-dihydro-1,3,5-triazin-1-ido)methanol(phenol)sodium
 phenol tetrasolvate
;
_journal_coeditor_code SJ2750
_journal_issue 4
_journal_name_full 'Acta Crystallographica Section E'
_journal_page_first m463
_journal_page_last m464
_journal_paper_doi 10.1107/S160053681001086X
_journal_volume 66
_journal_year 2010
_chemical_formula_iupac '[Na(C23 H28 N17 O1 S2) (C H4 O) (C6 H6 O)], 4C6 H6 O'
_chemical_formula_moiety 'C30 H38 N17 Na O3 S2, 4(C6 H6 O)'
_chemical_formula_sum 'C54 H62 N17 Na O7 S2'
_chemical_formula_weight 1148.30
_chemical_name_systematic
;
(2,6-Bis{5-amino-3-<i>tert</i>-butyl-4-[(3-methyl-1,2,4-thiadiazol-5-
yl)diazenyl]-1<i>H</i>-pyrazol-1-yl}-4-oxo-1,4-dihydro-1,3,5-triazin-1-
ido)methanol(phenol)sodium phenol tetrasolvate
;
_space_group_IT_number 2
_symmetry_cell_setting triclinic
_symmetry_space_group_name_Hall '-P 1'
_symmetry_space_group_name_H-M 'P -1'
_cell_angle_alpha 114.1030(10)
_cell_angle_beta 96.5800(10)
_cell_angle_gamma 95.6500(10)
_cell_formula_units_Z 2
_cell_length_a 8.38964(15)
_cell_length_b 18.8780(3)
_cell_length_c 20.4060(4)
_cell_measurement_reflns_used 26974
_cell_measurement_temperature 93.1
_cell_measurement_theta_max 68.2
_cell_measurement_theta_min 4.2
_cell_volume 2892.84(9)
_computing_cell_refinement 'PROCESS-AUTO (Rigaku, 1998)'
_computing_data_collection 'PROCESS-AUTO (Rigaku, 1998)'
_computing_data_reduction 'CrystalStructure (Rigaku/MSC & Rigaku, 2006)'
_computing_molecular_graphics 'ORTEPIII (Burnett & Johnson, 1996)'
_computing_publication_material 'CrystalStructure (Rigaku/MSC & Rigaku, 2006)'
_computing_structure_refinement 'SHELXL97 (Sheldrick, 2008)'
_computing_structure_solution 'SIR2004 (Burla <i>et al.</i>,  2005)'
_diffrn_ambient_temperature 93.1
_diffrn_measured_fraction_theta_full 0.977
_diffrn_measured_fraction_theta_max 0.977
_diffrn_measurement_device_type 'Rigaku R-AXIS RAPID'
_diffrn_measurement_method \w
_diffrn_radiation_type 'Cu K\a'
_diffrn_radiation_wavelength 1.54187
_diffrn_reflns_av_R_equivalents 0.054
_diffrn_reflns_limit_h_max 9
_diffrn_reflns_limit_h_min -9
_diffrn_reflns_limit_k_max 22
_diffrn_reflns_limit_k_min -20
_diffrn_reflns_limit_l_max 24
_diffrn_reflns_limit_l_min -24
_diffrn_reflns_number 32979
_diffrn_reflns_theta_full 68.24
_diffrn_reflns_theta_max 68.24
_exptl_absorpt_coefficient_mu 1.455
_exptl_absorpt_correction_T_max 0.748
_exptl_absorpt_correction_T_min 0.345
_exptl_absorpt_correction_type multi-scan
_exptl_absorpt_process_details
;
(ABSCOR; Higashi, 1995)
;
_exptl_crystal_colour yellow
_exptl_crystal_density_diffrn 1.318
_exptl_crystal_density_method 'not measured'
_exptl_crystal_description needle
_exptl_crystal_F_000 1208.00
_exptl_crystal_size_max 0.50
_exptl_crystal_size_mid 0.30
_exptl_crystal_size_min 0.20
_refine_diff_density_max 0.66
_refine_diff_density_min -0.47
_refine_ls_extinction_method none
_refine_ls_goodness_of_fit_ref 0.985
_refine_ls_hydrogen_treatment constr
_refine_ls_number_parameters 819
_refine_ls_number_reflns 10340
_refine_ls_number_restraints 156
_refine_ls_R_factor_gt 0.0638
_refine_ls_shift/su_max 0.0010
_refine_ls_structure_factor_coef Fsqd
_refine_ls_weighting_details 'w = 1/[\s^2^(Fo^2^)+(0.1010P)^2^+2.2948P] where P=(Fo^2^+2Fc^2^)/3'
_refine_ls_weighting_scheme calc
_refine_ls_wR_factor_ref 0.1961
_reflns_number_gt 7267
_reflns_number_total 10340
_reflns_threshold_expression F^2^>2\s(F^2^)
_cod_data_source_file sj2750.cif
_cod_data_source_block I
_cod_original_cell_volume 2892.83(9)
_cod_original_formula_sum 'C54 H62 N17 Na O7 S2 '
_cod_database_code 2225721
_cod_database_fobs_code 2225721

loop_
_symmetry_equiv_pos_site_id
_symmetry_equiv_pos_as_xyz
1 +X,+Y,+Z
2 -X,-Y,-Z

loop_
_atom_site_type_symbol
_atom_site_label
_atom_site_fract_x
_atom_site_fract_y
_atom_site_fract_z
_atom_site_U_iso_or_equiv
_atom_site_adp_type
_atom_site_calc_flag
_atom_site_refinement_flags
_atom_site_occupancy
_atom_site_disorder_assembly
_atom_site_disorder_group
S S1 1.47119(10) 0.92371(4) 0.62076(4) 0.0412(2) Uani d . 1 . .
S S2 -0.01553(10) 0.09004(5) 0.26699(4) 0.0442(2) Uani d . 1 . .
Na Na1 0.70228(15) 0.50735(7) 0.35073(6) 0.0382(3) Uani d . 1 B .
O O1 0.8097(3) 0.48489(11) 0.65787(10) 0.0342(5) Uani d . 1 . .
O O2 0.8888(3) 0.45383(13) 0.26640(11) 0.0428(5) Uani d . 1 . .
H H2O 0.9806 0.4741 0.2926 0.051 Uiso calc R 1 A 1
O O3 1.8364(3) 1.11563(15) 0.72119(14) 0.0583(7) Uani d . 1 . .
H H3O 1.7553 1.0805 0.7099 0.070 Uiso calc R 1 . .
O O4 -0.3653(3) -0.08841(19) 0.18027(15) 0.0843(11) Uani d . 1 . .
H H4O -0.2885 -0.0683 0.2158 0.101 Uiso calc R 1 . .
O O6 1.2701(9) 1.3726(4) 0.9187(4) 0.104(2) Uani d P 0.50 . .
H H6O 1.2690 1.3365 0.9328 0.124 Uiso calc R 0.50 . .
O O7 0.3015(6) 0.1073(2) 0.5196(2) 0.0435(11) Uani d P 0.50 . .
H H7O 0.2190 0.0895 0.4867 0.052 Uiso calc R 0.50 . .
O O8 0.4989(3) 0.57323(15) 0.32562(14) 0.0543(7) Uani d . 1 . .
H H8O 0.4084 0.5590 0.3341 0.065 Uiso calc R 1 B .
N N1 1.5988(3) 0.98531(15) 0.69533(16) 0.0435(7) Uani d . 1 . .
N N2 1.4734(3) 0.89848(15) 0.73354(15) 0.0423(6) Uani d . 1 . .
N N3 1.2860(3) 0.80306(14) 0.63605(14) 0.0389(6) Uani d . 1 . .
N N4 1.2247(3) 0.78470(14) 0.56894(14) 0.0367(6) Uani d . 1 B .
N N5 0.9211(3) 0.62032(14) 0.45304(13) 0.0359(6) Uani d . 1 . .
N N6 0.9431(3) 0.61113(13) 0.51868(13) 0.0318(6) Uani d . 1 B .
N N7 0.7394(3) 0.50109(14) 0.46751(13) 0.0322(6) Uani d . 1 . .
N N8 0.6688(3) 0.43844(14) 0.54359(13) 0.0329(6) Uani d . 1 . .
N N9 0.8837(3) 0.54727(14) 0.58893(13) 0.0321(6) Uani d . 1 . .
N N10 0.5377(3) 0.39052(14) 0.42586(13) 0.0333(6) Uani d . 1 . .
N N11 0.5108(3) 0.39071(15) 0.35605(13) 0.0349(6) Uani d . 1 B .
N N12 0.2410(3) 0.22050(14) 0.33247(13) 0.0354(6) Uani d . 1 B .
N N13 0.2218(3) 0.19251(14) 0.38056(13) 0.0356(6) Uani d . 1 . .
N N14 -0.1125(4) 0.01872(16) 0.28168(16) 0.0488(7) Uani d . 1 . .
N N15 0.0696(3) 0.08488(14) 0.38837(14) 0.0373(6) Uani d . 1 . .
N N16 1.1016(3) 0.67754(15) 0.63825(13) 0.0378(6) Uani d . 1 . .
H H16N 1.0588 0.6422 0.6517 0.045 Uiso calc R 1 . .
H H16M 1.1748 0.7174 0.6692 0.045 Uiso calc R 1 . .
N N17 0.4406(3) 0.31137(15) 0.48461(13) 0.0369(6) Uani d . 1 . .
H H17N 0.5025 0.3423 0.5266 0.044 Uiso calc R 1 B .
H H17M 0.3762 0.2695 0.4805 0.044 Uiso calc R 1 . .
C C1 1.6865(5) 1.0074(2) 0.8222(2) 0.0545(9) Uani d . 1 . .
H H1A 1.7624 1.0501 0.8219 0.082 Uiso calc R 1 . .
H H1B 1.7478 0.9715 0.8344 0.082 Uiso calc R 1 . .
H H1C 1.6169 1.0293 0.8586 0.082 Uiso calc R 1 . .
C C2 1.5832(4) 0.96327(19) 0.74835(19) 0.0444(8) Uani d . 1 . .
C C3 1.4027(4) 0.87033(17) 0.66531(18) 0.0386(7) Uani d . 1 . .
C C4 1.1104(4) 0.71951(16) 0.53837(16) 0.0345(7) Uani d . 1 . .
C C5 1.0559(4) 0.67071(16) 0.57146(16) 0.0320(7) Uani d . 1 B .
C C6 1.0198(4) 0.68461(16) 0.46545(17) 0.0361(7) Uani d . 1 B .
C C7 0.8499(4) 0.54981(16) 0.52534(16) 0.0310(6) Uani d . 1 B .
C C8 0.7878(4) 0.49012(16) 0.59835(16) 0.0314(6) Uani d . 1 B .
C C9 0.6561(4) 0.44673(17) 0.48198(15) 0.0310(6) Uani d . 1 B .
C C10 0.4443(4) 0.32788(17) 0.42756(16) 0.0333(7) Uani d . 1 B .
C C11 0.3520(4) 0.28622(17) 0.35716(16) 0.0349(7) Uani d . 1 . .
C C12 0.3997(4) 0.32902(18) 0.31600(16) 0.0353(7) Uani d . 1 B .
C C13 0.1050(4) 0.12619(17) 0.35169(16) 0.0346(7) Uani d . 1 . .
C C14 -0.0544(4) 0.02450(18) 0.34631(18) 0.0400(7) Uani d . 1 . .
C C15 -0.1193(5) -0.0316(2) 0.3746(2) 0.0545(9) Uani d . 1 . .
H H15A -0.2214 -0.0631 0.3432 0.082 Uiso calc R 1 . .
H H15B -0.1393 -0.0023 0.4243 0.082 Uiso calc R 1 . .
H H15C -0.0401 -0.0663 0.3750 0.082 Uiso calc R 1 . .
C C16 1.0319(5) 0.71468(17) 0.40775(17) 0.0436(8) Uani d . 1 . .
C C17 1.2056(5) 0.7151(2) 0.3907(2) 0.0552(10) Uani d . 1 B .
H H17A 1.2826 0.7492 0.4351 0.083 Uiso calc R 1 . .
H H17B 1.2140 0.7348 0.3534 0.083 Uiso calc R 1 . .
H H17C 1.2310 0.6615 0.3727 0.083 Uiso calc R 1 . .
C C18 0.9917(6) 0.79872(19) 0.4363(2) 0.0580(10) Uani d . 1 B .
H H18A 0.8826 0.7986 0.4490 0.087 Uiso calc R 1 . .
H H18B 0.9957 0.8179 0.3984 0.087 Uiso calc R 1 . .
H H18C 1.0713 0.8332 0.4796 0.087 Uiso calc R 1 . .
C C19 0.9102(5) 0.6628(2) 0.33927(19) 0.0579(11) Uani d . 1 B .
H H19A 0.9341 0.6090 0.3205 0.087 Uiso calc R 1 . .
H H19B 0.9181 0.6830 0.3023 0.087 Uiso calc R 1 . .
H H19C 0.8000 0.6631 0.3508 0.087 Uiso calc R 1 . .
C C20 0.3341(4) 0.30941(19) 0.23735(16) 0.0389(7) Uani d . 1 . .
C C21 0.3634(6) 0.2270(2) 0.18819(19) 0.0658(12) Uani d . 1 B .
H H21A 0.4805 0.2268 0.1893 0.099 Uiso calc R 1 . .
H H21B 0.3097 0.2122 0.1381 0.099 Uiso calc R 1 . .
H H21C 0.3189 0.1893 0.2057 0.099 Uiso calc R 1 . .
C C22 0.4140(5) 0.3709(2) 0.21546(19) 0.0547(10) Uani d . 1 B .
H H22A 0.3912 0.4229 0.2468 0.082 Uiso calc R 1 . .
H H22B 0.3703 0.3579 0.1646 0.082 Uiso calc R 1 . .
H H22C 0.5317 0.3714 0.2210 0.082 Uiso calc R 1 . .
C C23 0.1522(4) 0.3110(2) 0.22894(17) 0.0441(8) Uani d . 1 B .
H H23A 0.0976 0.2701 0.2403 0.066 Uiso calc R 1 . .
H H23B 0.1101 0.3013 0.1787 0.066 Uiso calc R 1 . .
H H23C 0.1317 0.3625 0.2624 0.066 Uiso calc R 1 . .
C C24 0.9025(5) 0.43178(19) 0.19536(13) 0.0392(13) Uani d PGU 0.786(6) B 1
C C25 0.8044(4) 0.36536(19) 0.14096(16) 0.0517(13) Uani d PGU 0.786(6) B 1
H H25 0.7270 0.3347 0.1533 0.062 Uiso calc PR 0.786(6) B 1
C C26 0.8195(4) 0.34377(19) 0.06846(14) 0.0626(15) Uani d PGU 0.786(6) B 1
H H26 0.7525 0.2984 0.0313 0.075 Uiso calc PR 0.786(6) B 1
C C27 0.9327(5) 0.3886(2) 0.05035(16) 0.0588(15) Uani d PGU 0.786(6) B 1
H H27 0.9431 0.3739 0.0008 0.071 Uiso calc PR 0.786(6) B 1
C C28 1.0308(5) 0.4550(2) 0.1048(2) 0.0534(15) Uani d PGU 0.786(6) B 1
H H28 1.1081 0.4857 0.0924 0.064 Uiso calc PR 0.786(6) B 1
C C29 1.0156(5) 0.47662(17) 0.1773(2) 0.0456(14) Uani d PGU 0.786(6) B 1
H H29 1.0827 0.5220 0.2144 0.055 Uiso calc PR 0.786(6) B 1
C C24A 0.9176(15) 0.4523(8) 0.1933(5) 0.033(4) Uani d PGU 0.214(6) B 2
C C25A 0.7821(11) 0.4243(8) 0.1384(5) 0.045(4) Uani d PGU 0.214(6) B 2
H H25A 0.6774 0.4145 0.1493 0.054 Uiso calc PR 0.214(6) B 2
C C26A 0.7998(12) 0.4108(7) 0.0676(5) 0.050(4) Uani d PGU 0.214(6) B 2
H H26A 0.7072 0.3917 0.0300 0.060 Uiso calc PR 0.214(6) B 2
C C27A 0.9531(15) 0.4252(7) 0.0516(6) 0.044(4) Uani d PGU 0.214(6) B 2
H H27A 0.9652 0.4160 0.0032 0.053 Uiso calc PR 0.214(6) B 2
C C28A 1.0885(11) 0.4532(8) 0.1065(8) 0.037(4) Uani d PGU 0.214(6) B 2
H H28A 1.1933 0.4631 0.0956 0.044 Uiso calc PR 0.214(6) B 2
C C29A 1.0708(12) 0.4667(8) 0.1773(7) 0.032(4) Uani d PGU 0.214(6) B 2
H H29A 1.1634 0.4858 0.2148 0.039 Uiso calc PR 0.214(6) B 2
C C30 1.7987(5) 1.1878(2) 0.7660(2) 0.0549(10) Uani d . 1 . .
C C31 1.9181(6) 1.2527(2) 0.7902(2) 0.0623(11) Uani d . 1 . .
H H31 2.0216 1.2477 0.7756 0.075 Uiso calc R 1 . .
C C32 1.8840(7) 1.3265(2) 0.8368(2) 0.0718(14) Uani d . 1 . .
H H32 1.9667 1.3712 0.8550 0.086 Uiso calc R 1 . .
C C33 1.7335(8) 1.3350(3) 0.8566(3) 0.0808(15) Uani d . 1 . .
H H33 1.7113 1.3853 0.8871 0.097 Uiso calc R 1 . .
C C34 1.6159(7) 1.2702(3) 0.8321(3) 0.0838(15) Uani d . 1 . .
H H34 1.5117 1.2755 0.8458 0.101 Uiso calc R 1 . .
C C35 1.6479(6) 1.1958(3) 0.7868(3) 0.0762(13) Uani d . 1 . .
H H35 1.5659 1.1510 0.7703 0.091 Uiso calc R 1 . .
C C36 -0.3128(4) -0.1420(2) 0.1217(2) 0.0550(10) Uani d . 1 . .
C C37 -0.4253(5) -0.1824(3) 0.0581(2) 0.0708(13) Uani d . 1 . .
H H37 -0.5345 -0.1729 0.0567 0.085 Uiso calc R 1 . .
C C38 -0.3786(5) -0.2362(2) -0.0028(2) 0.0577(10) Uani d . 1 . .
H H38 -0.4548 -0.2624 -0.0467 0.069 Uiso calc R 1 . .
C C39 -0.2229(5) -0.2522(2) -0.00060(18) 0.0497(9) Uani d . 1 . .
H H39 -0.1909 -0.2896 -0.0426 0.060 Uiso calc R 1 . .
C C40 -0.1127(5) -0.2129(2) 0.06386(18) 0.0479(8) Uani d . 1 . .
H H40 -0.0050 -0.2242 0.0661 0.057 Uiso calc R 1 . .
C C41 -0.1577(4) -0.15748(19) 0.12469(18) 0.0435(8) Uani d . 1 . .
H H41 -0.0810 -0.1303 0.1684 0.052 Uiso calc R 1 . .
O O5 1.2733(5) 0.8315(3) 0.8091(3) 0.0608(12) Uani d PU 0.750(5) C 3
H H5O 1.3243 0.8554 0.7891 0.073 Uiso calc PR 0.750(5) C 3
C C42 1.2431(6) 0.8841(2) 0.87364(18) 0.0589(16) Uani d PGU 0.750(5) C 3
C C43 1.1592(6) 0.85495(18) 0.9146(2) 0.0800(19) Uani d PGU 0.750(5) C 3
H H43 1.1281 0.7998 0.8978 0.096 Uiso calc PR 0.750(5) C 3
C C44 1.1207(7) 0.9064(3) 0.9800(2) 0.107(2) Uani d PGU 0.750(5) C 3
H H44 1.0633 0.8864 1.0080 0.128 Uiso calc PR 0.750(5) C 3
C C45 1.1662(7) 0.9870(2) 1.0046(2) 0.115(3) Uani d PGU 0.750(5) C 3
H H45 1.1399 1.0221 1.0493 0.138 Uiso calc PR 0.750(5) C 3
C C46 1.2501(7) 1.01619(17) 0.9636(2) 0.103(2) Uani d PGU 0.750(5) C 3
H H46 1.2812 1.0713 0.9804 0.123 Uiso calc PR 0.750(5) C 3
C C47 1.2886(5) 0.9648(2) 0.8982(2) 0.0742(17) Uani d PGU 0.750(5) C 3
H H47 1.3460 0.9847 0.8702 0.089 Uiso calc PR 0.750(5) C 3
O O5A 1.2908(14) 0.7925(7) 0.7733(6) 0.046(3) Uani d PU 0.250(5) C 4
H H5OA 1.3261 0.8288 0.7624 0.055 Uiso calc PR 0.250(5) C 4
C C42A 1.2674(13) 0.8238(6) 0.8441(4) 0.042(3) Uani d PGU 0.250(5) C 4
C C43A 1.2089(12) 0.7696(5) 0.8690(4) 0.044(3) Uani d PGU 0.250(5) C 4
H H43A 1.1923 0.7149 0.8380 0.053 Uiso calc PR 0.250(5) C 4
C C44A 1.1747(12) 0.7953(6) 0.9394(5) 0.059(4) Uani d PGU 0.250(5) C 4
H H44A 1.1347 0.7583 0.9564 0.070 Uiso calc PR 0.250(5) C 4
C C45A 1.1989(14) 0.8753(7) 0.9848(4) 0.072(4) Uani d PGU 0.250(5) C 4
H H45A 1.1755 0.8929 1.0329 0.086 Uiso calc PR 0.250(5) C 4
C C46A 1.2575(14) 0.9295(5) 0.9598(5) 0.073(4) Uani d PGU 0.250(5) C 4
H H46A 1.2741 0.9841 0.9909 0.088 Uiso calc PR 0.250(5) C 4
C C47A 1.2917(14) 0.9038(5) 0.8895(6) 0.059(4) Uani d PGU 0.250(5) C 4
H H47A 1.3317 0.9408 0.8724 0.071 Uiso calc PR 0.250(5) C 4
C C48 1.3808(7) 1.4337(3) 0.9641(5) 0.107(2) Uani d . 1 . .
C C49 1.3945(9) 1.4900(4) 0.9377(4) 0.123(2) Uani d . 1 . .
H H49 1.3234 1.4847 0.8957 0.148 Uiso calc R 1 . .
C C50 1.4826(9) 1.4444(4) 1.0249(4) 0.119(2) Uani d . 1 . .
H H50 1.4705 1.4057 1.0433 0.143 Uiso calc R 1 . .
C C51 0.3909(5) 0.0526(2) 0.5112(2) 0.0512(9) Uani d . 1 . .
C C52 0.3499(5) -0.0221(2) 0.4556(2) 0.0505(9) Uani d . 1 . .
H H52 0.2458 -0.0376 0.4256 0.061 Uiso calc R 1 . .
C C53 0.4588(5) -0.0747(2) 0.4431(2) 0.0511(9) Uani d . 1 . .
H H53 0.4315 -0.1254 0.4036 0.061 Uiso calc R 1 . .
C C54 0.4742(6) 0.5906(4) 0.2625(3) 0.0928(18) Uani d . 1 B .
H H54A 0.5798 0.6023 0.2497 0.139 Uiso calc R 1 . .
H H54B 0.4180 0.6363 0.2738 0.139 Uiso calc R 1 . .
H H54C 0.4083 0.5451 0.2213 0.139 Uiso calc R 1 . .

loop_
_atom_site_aniso_label
_atom_site_aniso_U_11
_atom_site_aniso_U_22
_atom_site_aniso_U_33
_atom_site_aniso_U_12
_atom_site_aniso_U_13
_atom_site_aniso_U_23
S1 0.0477(5) 0.0303(4) 0.0446(5) 0.0054(3) 0.0105(4) 0.0144(3)
S2 0.0453(5) 0.0398(4) 0.0356(4) 0.0109(4) -0.0028(3) 0.0058(3)
Na1 0.0423(7) 0.0411(7) 0.0361(7) 0.0094(5) 0.0071(5) 0.0206(5)
O1 0.0411(12) 0.0334(11) 0.0301(11) 0.0062(9) 0.0051(9) 0.0157(9)
O2 0.0402(13) 0.0472(13) 0.0325(12) 0.0089(10) 0.0005(9) 0.0094(10)
O3 0.0552(16) 0.0481(14) 0.0577(16) -0.0048(12) 0.0098(13) 0.0116(12)
O4 0.0449(16) 0.095(2) 0.0560(17) 0.0093(15) 0.0047(13) -0.0235(16)
O6 0.094(5) 0.077(5) 0.149(7) -0.007(4) -0.009(5) 0.070(5)
O7 0.047(3) 0.040(2) 0.037(2) 0.008(2) -0.005(2) 0.012(2)
O8 0.0424(14) 0.0757(17) 0.0714(17) 0.0151(12) 0.0148(12) 0.0550(15)
N1 0.0406(16) 0.0363(14) 0.0507(17) 0.0072(12) 0.0099(13) 0.0147(13)
N2 0.0465(17) 0.0359(14) 0.0449(16) 0.0109(12) 0.0066(13) 0.0169(13)
N3 0.0461(17) 0.0299(13) 0.0410(15) 0.0116(12) 0.0108(12) 0.0134(12)
N4 0.0473(16) 0.0243(12) 0.0393(15) 0.0108(11) 0.0133(12) 0.0119(11)
N5 0.0536(17) 0.0288(13) 0.0306(13) 0.0106(12) 0.0109(12) 0.0159(11)
N6 0.0426(15) 0.0285(12) 0.0279(13) 0.0064(11) 0.0068(11) 0.0152(10)
N7 0.0392(15) 0.0299(13) 0.0307(13) 0.0095(11) 0.0081(11) 0.0146(11)
N8 0.0370(14) 0.0331(13) 0.0288(13) 0.0060(11) 0.0048(11) 0.0135(11)
N9 0.0390(15) 0.0301(13) 0.0301(13) 0.0061(11) 0.0059(11) 0.0157(11)
N10 0.0374(15) 0.0373(14) 0.0267(13) 0.0049(11) 0.0024(10) 0.0162(11)
N11 0.0380(15) 0.0417(14) 0.0291(13) 0.0112(12) 0.0061(11) 0.0179(12)
N12 0.0389(15) 0.0342(13) 0.0340(14) 0.0131(11) 0.0088(11) 0.0132(11)
N13 0.0374(15) 0.0336(13) 0.0321(13) 0.0069(11) 0.0039(11) 0.0106(11)
N14 0.0481(18) 0.0370(15) 0.0480(17) 0.0084(13) 0.0013(14) 0.0062(13)
N15 0.0391(15) 0.0313(13) 0.0366(14) 0.0071(11) 0.0075(11) 0.0091(11)
N16 0.0476(16) 0.0338(14) 0.0327(14) 0.0035(12) 0.0073(12) 0.0153(11)
N17 0.0428(16) 0.0368(14) 0.0310(13) -0.0010(12) 0.0028(11) 0.0168(11)
C1 0.047(2) 0.058(2) 0.049(2) 0.0053(18) 0.0004(17) 0.0158(18)
C2 0.0398(19) 0.0398(18) 0.052(2) 0.0141(15) 0.0100(16) 0.0152(16)
C3 0.0414(19) 0.0273(15) 0.0457(19) 0.0118(13) 0.0092(15) 0.0123(14)
C4 0.051(2) 0.0229(14) 0.0346(16) 0.0120(13) 0.0141(14) 0.0138(12)
C5 0.0391(17) 0.0250(14) 0.0326(16) 0.0099(12) 0.0100(13) 0.0109(12)
C6 0.053(2) 0.0245(14) 0.0361(17) 0.0128(13) 0.0157(14) 0.0141(13)
C7 0.0378(17) 0.0276(14) 0.0322(15) 0.0124(13) 0.0100(13) 0.0149(12)
C8 0.0374(17) 0.0283(14) 0.0305(15) 0.0098(12) 0.0073(12) 0.0131(12)
C9 0.0305(16) 0.0340(15) 0.0302(15) 0.0090(13) 0.0054(12) 0.0143(13)
C10 0.0339(17) 0.0366(16) 0.0323(16) 0.0091(13) 0.0071(13) 0.0164(13)
C11 0.0414(18) 0.0320(15) 0.0290(15) 0.0101(13) 0.0057(13) 0.0099(13)
C12 0.0385(18) 0.0393(17) 0.0312(16) 0.0139(14) 0.0084(13) 0.0156(14)
C13 0.0305(16) 0.0301(15) 0.0334(16) 0.0066(12) 0.0041(12) 0.0038(13)
C14 0.0339(18) 0.0309(16) 0.0451(19) 0.0074(13) 0.0027(14) 0.0066(14)
C15 0.049(2) 0.0377(19) 0.069(3) 0.0014(16) 0.0086(18) 0.0158(18)
C16 0.074(3) 0.0260(15) 0.0331(17) 0.0057(15) 0.0109(16) 0.0148(13)
C17 0.085(3) 0.0392(19) 0.050(2) 0.0057(19) 0.026(2) 0.0244(17)
C18 0.096(3) 0.0300(17) 0.049(2) 0.0127(18) 0.004(2) 0.0191(16)
C19 0.097(3) 0.0339(18) 0.043(2) -0.0061(19) 0.003(2) 0.0219(16)
C20 0.046(2) 0.0450(18) 0.0281(16) 0.0178(15) 0.0068(14) 0.0154(14)
C21 0.107(4) 0.065(3) 0.0338(19) 0.051(2) 0.019(2) 0.0190(18)
C22 0.056(2) 0.078(3) 0.0365(19) 0.001(2) 0.0018(16) 0.0340(19)
C23 0.048(2) 0.0476(19) 0.0347(17) 0.0154(16) 0.0007(15) 0.0153(15)
C24 0.043(3) 0.038(2) 0.034(2) 0.014(2) 0.0033(19) 0.0117(19)
C25 0.043(3) 0.049(3) 0.046(2) 0.005(2) 0.003(2) 0.005(2)
C26 0.058(3) 0.063(3) 0.040(2) 0.013(2) 0.001(2) -0.003(2)
C27 0.073(4) 0.060(3) 0.037(2) 0.025(3) 0.008(2) 0.011(2)
C28 0.070(4) 0.050(3) 0.047(3) 0.021(3) 0.017(3) 0.022(2)
C29 0.069(4) 0.036(2) 0.033(2) 0.017(2) 0.008(2) 0.0136(19)
C24A 0.044(7) 0.036(6) 0.023(6) 0.006(6) 0.001(6) 0.018(5)
C25A 0.048(7) 0.055(7) 0.031(6) 0.007(6) 0.002(5) 0.020(5)
C26A 0.050(7) 0.053(7) 0.038(6) 0.002(6) 0.000(6) 0.014(5)
C27A 0.049(7) 0.042(7) 0.034(7) 0.005(6) 0.002(6) 0.010(6)
C28A 0.045(7) 0.035(6) 0.033(6) 0.017(5) 0.007(6) 0.014(5)
C29A 0.041(7) 0.028(6) 0.033(6) 0.008(6) 0.002(6) 0.017(5)
C30 0.074(3) 0.043(2) 0.043(2) -0.0019(19) 0.0022(19) 0.0182(17)
C31 0.081(3) 0.057(2) 0.051(2) -0.007(2) -0.009(2) 0.034(2)
C32 0.111(4) 0.041(2) 0.054(2) -0.005(2) -0.024(3) 0.0244(19)
C33 0.116(5) 0.056(3) 0.060(3) 0.016(3) -0.001(3) 0.017(2)
C34 0.103(4) 0.062(3) 0.085(3) 0.024(3) 0.029(3) 0.024(3)
C35 0.091(4) 0.055(3) 0.077(3) 0.010(2) 0.032(3) 0.017(2)
C36 0.043(2) 0.055(2) 0.042(2) -0.0004(17) 0.0077(16) -0.0020(17)
C37 0.041(2) 0.077(3) 0.054(2) 0.003(2) 0.0028(18) -0.009(2)
C38 0.057(2) 0.057(2) 0.038(2) -0.0003(19) 0.0006(17) 0.0023(17)
C39 0.064(2) 0.048(2) 0.0321(18) 0.0109(18) 0.0094(16) 0.0104(15)
C40 0.054(2) 0.0462(19) 0.0423(19) 0.0122(17) 0.0094(16) 0.0168(16)
C41 0.046(2) 0.0422(18) 0.0353(17) 0.0000(15) 0.0030(14) 0.0121(15)
O5 0.056(2) 0.053(2) 0.078(4) 0.009(2) 0.005(2) 0.034(2)
C42 0.074(4) 0.050(3) 0.055(3) -0.005(3) -0.014(3) 0.035(3)
C43 0.113(5) 0.061(3) 0.061(3) -0.020(3) -0.009(3) 0.035(3)
C44 0.178(6) 0.082(4) 0.055(3) -0.026(4) 0.010(4) 0.036(3)
C45 0.204(6) 0.080(4) 0.047(3) -0.029(4) 0.015(4) 0.025(3)
C46 0.177(6) 0.065(4) 0.053(3) -0.027(4) 0.003(4) 0.026(3)
C47 0.107(4) 0.056(3) 0.056(3) -0.013(3) -0.004(3) 0.029(3)
O5A 0.058(6) 0.052(6) 0.027(5) 0.000(5) 0.003(4) 0.021(4)
C42A 0.046(6) 0.062(6) 0.020(5) 0.012(5) 0.003(4) 0.020(5)
C43A 0.037(6) 0.072(7) 0.028(5) 0.004(5) 0.001(4) 0.029(5)
C44A 0.041(6) 0.088(8) 0.043(6) 0.002(6) 0.006(5) 0.026(5)
C45A 0.050(7) 0.101(9) 0.045(7) 0.000(7) 0.015(6) 0.013(6)
C46A 0.054(7) 0.091(8) 0.048(7) 0.007(6) 0.004(6) 0.005(6)
C47A 0.047(7) 0.073(8) 0.037(6) 0.015(6) 0.012(6) 0.001(6)
C48 0.068(4) 0.067(3) 0.183(7) 0.011(3) 0.005(4) 0.054(4)
C49 0.112(5) 0.085(4) 0.164(7) 0.006(4) 0.012(5) 0.050(5)
C50 0.126(6) 0.072(4) 0.157(7) -0.009(4) 0.018(5) 0.055(4)
C51 0.052(2) 0.054(2) 0.062(2) 0.0115(17) 0.0103(18) 0.0383(19)
C52 0.047(2) 0.054(2) 0.060(2) 0.0032(17) 0.0028(17) 0.0355(19)
C53 0.061(2) 0.045(2) 0.052(2) 0.0049(17) 0.0048(18) 0.0283(17)
C54 0.071(3) 0.150(5) 0.115(4) 0.032(3) 0.027(3) 0.108(4)

loop_
_atom_type_symbol
_atom_type_description
_atom_type_scat_dispersion_real
_atom_type_scat_dispersion_imag
_atom_type_scat_source
C C 0.018 0.009
;
International Tables for Crystallography
(1992, Vol. C, Tables 4.2.6.8 and 6.1.1.4)
;
H H 0.000 0.000
;
International Tables for Crystallography
(1992, Vol. C, Table 6.1.1.4)
;
N N 0.031 0.018
;
International Tables for Crystallography
(1992, Vol. C, Tables 4.2.6.8 and 6.1.1.4)
;
Na Na 0.135 0.124
;
International Tables for Crystallography
(1992, Vol. C, Tables 4.2.6.8 and 6.1.1.4)
;
O O 0.049 0.032
;
International Tables for Crystallography
(1992, Vol. C, Tables 4.2.6.8 and 6.1.1.4)
;
S S 0.333 0.557
;
International Tables for Crystallography
(1992, Vol. C, Tables 4.2.6.8 and 6.1.1.4)
;

loop_
_geom_angle_atom_site_label_1
_geom_angle_atom_site_label_2
_geom_angle_atom_site_label_3
_geom_angle_site_symmetry_1
_geom_angle_site_symmetry_3
_geom_angle
_geom_angle_publ_flag
N1 S1 C3 . . 90.98(15) ?
N14 S2 C13 . . 90.84(15) ?
O8 Na1 N7 . . 118.62(9) ?
O8 Na1 O2 . . 121.65(9) ?
N7 Na1 O2 . . 119.57(9) ?
O8 Na1 N11 . . 97.59(9) ?
N7 Na1 N11 . . 65.51(8) y
O2 Na1 N11 . . 109.37(9) ?
O8 Na1 N5 . . 104.19(9) ?
N7 Na1 N5 . . 65.04(8) y
O2 Na1 N5 . . 96.00(9) ?
N11 Na1 N5 . . 130.53(8) ?
C24 O2 C24A . . 15.1(6) ?
C24 O2 Na1 . . 140.8(2) ?
C24A O2 Na1 . . 136.1(5) ?
C24 O2 H2O . . 109.5 ?
C24A O2 H2O . . 102.3 ?
Na1 O2 H2O . . 103.0 ?
C30 O3 H3O . . 109.5 ?
C36 O4 H4O . . 109.5 ?
C48 O6 H6O . . 109.5 ?
C51 O7 H7O . . 109.5 ?
C54 O8 Na1 . . 125.3(2) ?
C54 O8 H8O . . 109.5 ?
Na1 O8 H8O . . 113.0 ?
C2 N1 S1 . . 109.0(2) ?
C3 N2 C2 . . 108.6(3) ?
N4 N3 C3 . . 112.2(3) ?
N3 N4 C4 . . 114.1(3) ?
C6 N5 N6 . . 105.8(2) ?
C6 N5 Na1 . . 142.0(2) ?
N6 N5 Na1 . . 112.22(17) ?
C5 N6 C7 . . 127.7(2) ?
C5 N6 N5 . . 111.5(2) ?
C7 N6 N5 . . 120.7(2) ?
C9 N7 C7 . . 111.0(2) ?
C9 N7 Na1 . . 124.4(2) ?
C7 N7 Na1 . . 124.62(19) ?
C9 N8 C8 . . 115.5(3) ?
C7 N9 C8 . . 115.9(3) ?
C10 N10 C9 . . 127.2(2) ?
C10 N10 N11 . . 111.7(2) ?
C9 N10 N11 . . 120.9(2) ?
C12 N11 N10 . . 105.4(2) ?
C12 N11 Na1 . . 142.8(2) ?
N10 N11 Na1 . . 111.76(17) ?
N13 N12 C11 . . 114.4(3) ?
N12 N13 C13 . . 111.0(2) ?
C14 N14 S2 . . 110.1(2) ?
C13 N15 C14 . . 108.6(3) ?
C5 N16 H16N . . 120.0 ?
C5 N16 H16M . . 120.0 ?
H16N N16 H16M . . 120.0 ?
C10 N17 H17N . . 120.0 ?
C10 N17 H17M . . 120.0 ?
H17N N17 H17M . . 120.0 ?
C2 C1 H1A . . 109.5 ?
C2 C1 H1B . . 109.5 ?
H1A C1 H1B . . 109.5 ?
C2 C1 H1C . . 109.5 ?
H1A C1 H1C . . 109.5 ?
H1B C1 H1C . . 109.5 ?
N1 C2 N2 . . 118.1(3) ?
N1 C2 C1 . . 120.9(3) ?
N2 C2 C1 . . 120.9(3) ?
N2 C3 N3 . . 120.1(3) ?
N2 C3 S1 . . 113.2(2) ?
N3 C3 S1 . . 126.7(3) ?
N4 C4 C5 . . 127.1(3) ?
N4 C4 C6 . . 127.4(3) ?
C5 C4 C6 . . 105.5(3) ?
N16 C5 N6 . . 125.1(3) ?
N16 C5 C4 . . 129.2(3) ?
N6 C5 C4 . . 105.7(2) ?
N5 C6 C4 . . 111.5(3) ?
N5 C6 C16 . . 121.9(3) ?
C4 C6 C16 . . 126.5(3) ?
N9 C7 N7 . . 128.1(3) ?
N9 C7 N6 . . 114.7(3) ?
N7 C7 N6 . . 117.2(2) ?
O1 C8 N8 . . 119.3(3) ?
O1 C8 N9 . . 119.8(3) ?
N8 C8 N9 . . 120.9(3) ?
N8 C9 N7 . . 128.5(3) ?
N8 C9 N10 . . 114.1(3) ?
N7 C9 N10 . . 117.4(3) ?
N17 C10 N10 . . 126.4(3) ?
N17 C10 C11 . . 127.6(3) ?
N10 C10 C11 . . 105.9(3) ?
N12 C11 C10 . . 127.9(3) ?
N12 C11 C12 . . 126.4(3) ?
C10 C11 C12 . . 105.7(3) ?
N11 C12 C11 . . 111.3(3) ?
N11 C12 C20 . . 121.8(3) ?
C11 C12 C20 . . 126.9(3) ?
N15 C13 N13 . . 122.4(3) ?
N15 C13 S2 . . 112.6(2) ?
N13 C13 S2 . . 125.0(2) ?
N14 C14 N15 . . 117.9(3) ?
N14 C14 C15 . . 122.0(3) ?
N15 C14 C15 . . 120.1(3) ?
C14 C15 H15A . . 109.5 ?
C14 C15 H15B . . 109.5 ?
H15A C15 H15B . . 109.5 ?
C14 C15 H15C . . 109.5 ?
H15A C15 H15C . . 109.5 ?
H15B C15 H15C . . 109.5 ?
C6 C16 C19 . . 110.0(3) ?
C6 C16 C17 . . 109.3(3) ?
C19 C16 C17 . . 110.3(3) ?
C6 C16 C18 . . 109.1(3) ?
C19 C16 C18 . . 108.6(3) ?
C17 C16 C18 . . 109.7(3) ?
C16 C17 H17A . . 109.5 ?
C16 C17 H17B . . 109.5 ?
H17A C17 H17B . . 109.5 ?
C16 C17 H17C . . 109.5 ?
H17A C17 H17C . . 109.5 ?
H17B C17 H17C . . 109.5 ?
C16 C18 H18A . . 109.5 ?
C16 C18 H18B . . 109.5 ?
H18A C18 H18B . . 109.5 ?
C16 C18 H18C . . 109.5 ?
H18A C18 H18C . . 109.5 ?
H18B C18 H18C . . 109.5 ?
C16 C19 H19A . . 109.5 ?
C16 C19 H19B . . 109.5 ?
H19A C19 H19B . . 109.5 ?
C16 C19 H19C . . 109.5 ?
H19A C19 H19C . . 109.5 ?
H19B C19 H19C . . 109.5 ?
C12 C20 C23 . . 109.1(2) ?
C12 C20 C22 . . 110.1(3) ?
C23 C20 C22 . . 108.0(3) ?
C12 C20 C21 . . 109.8(3) ?
C23 C20 C21 . . 108.8(3) ?
C22 C20 C21 . . 111.0(3) ?
C20 C21 H21A . . 109.5 ?
C20 C21 H21B . . 109.5 ?
H21A C21 H21B . . 109.5 ?
C20 C21 H21C . . 109.5 ?
H21A C21 H21C . . 109.5 ?
H21B C21 H21C . . 109.5 ?
C20 C22 H22A . . 109.5 ?
C20 C22 H22B . . 109.5 ?
H22A C22 H22B . . 109.5 ?
C20 C22 H22C . . 109.5 ?
H22A C22 H22C . . 109.5 ?
H22B C22 H22C . . 109.5 ?
C20 C23 H23A . . 109.5 ?
C20 C23 H23B . . 109.5 ?
H23A C23 H23B . . 109.5 ?
C20 C23 H23C . . 109.5 ?
H23A C23 H23C . . 109.5 ?
H23B C23 H23C . . 109.5 ?
O2 C24 C25 . . 120.7(3) ?
O2 C24 C29 . . 119.3(3) ?
C25 C24 C29 . . 120.0 ?
C24 C25 C26 . . 120.0 ?
C24 C25 H25 . . 120.0 ?
C26 C25 H25 . . 120.0 ?
C27 C26 C25 . . 120.0 ?
C27 C26 H26 . . 120.0 ?
C25 C26 H26 . . 120.0 ?
C26 C27 C28 . . 120.0 ?
C26 C27 H27 . . 120.0 ?
C28 C27 H27 . . 120.0 ?
C29 C28 C27 . . 120.0 ?
C29 C28 H28 . . 120.0 ?
C27 C28 H28 . . 120.0 ?
C28 C29 C24 . . 120.0 ?
C28 C29 H29 . . 120.0 ?
C24 C29 H29 . . 120.0 ?
C25A C24A C29A . . 120.0 ?
C25A C24A O2 . . 115.8(8) ?
C29A C24A O2 . . 123.6(7) ?
C24A C25A C26A . . 120.0 ?
C24A C25A H25A . . 120.0 ?
C26A C25A H25A . . 120.0 ?
C27A C26A C25A . . 120.0 ?
C27A C26A H26A . . 120.0 ?
C25A C26A H26A . . 120.0 ?
C28A C27A C26A . . 120.0 ?
C28A C27A H27A . . 120.0 ?
C26A C27A H27A . . 120.0 ?
C27A C28A C29A . . 120.0 ?
C27A C28A H28A . . 120.0 ?
C29A C28A H28A . . 120.0 ?
C28A C29A C24A . . 120.0 ?
C28A C29A H29A . . 120.0 ?
C24A C29A H29A . . 120.0 ?
C31 C30 C35 . . 120.1(4) ?
C31 C30 O3 . . 117.6(4) ?
C35 C30 O3 . . 122.3(4) ?
C30 C31 C32 . . 118.8(5) ?
C30 C31 H31 . . 120.6 ?
C32 C31 H31 . . 120.6 ?
C33 C32 C31 . . 121.3(4) ?
C33 C32 H32 . . 119.3 ?
C31 C32 H32 . . 119.3 ?
C34 C33 C32 . . 119.2(5) ?
C34 C33 H33 . . 120.4 ?
C32 C33 H33 . . 120.4 ?
C33 C34 C35 . . 120.5(5) ?
C33 C34 H34 . . 119.8 ?
C35 C34 H34 . . 119.8 ?
C30 C35 C34 . . 120.0(5) ?
C30 C35 H35 . . 120.0 ?
C34 C35 H35 . . 120.0 ?
C41 C36 O4 . . 122.4(3) ?
C41 C36 C37 . . 120.2(3) ?
O4 C36 C37 . . 117.4(3) ?
C38 C37 C36 . . 119.9(4) ?
C38 C37 H37 . . 120.1 ?
C36 C37 H37 . . 120.1 ?
C39 C38 C37 . . 120.5(4) ?
C39 C38 H38 . . 119.8 ?
C37 C38 H38 . . 119.8 ?
C38 C39 C40 . . 119.0(3) ?
C38 C39 H39 . . 120.5 ?
C40 C39 H39 . . 120.5 ?
C41 C40 C39 . . 120.8(3) ?
C41 C40 H40 . . 119.6 ?
C39 C40 H40 . . 119.6 ?
C36 C41 C40 . . 119.5(3) ?
C36 C41 H41 . . 120.2 ?
C40 C41 H41 . . 120.2 ?
C42 O5 H5O . . 109.5 ?
O5 C42 C43 . . 117.6(3) ?
O5 C42 C47 . . 122.4(3) ?
C43 C42 C47 . . 120.0 ?
C42 C43 C44 . . 120.0 ?
C42 C43 H43 . . 120.0 ?
C44 C43 H43 . . 120.0 ?
C43 C44 C45 . . 120.0 ?
C43 C44 H44 . . 120.0 ?
C45 C44 H44 . . 120.0 ?
C46 C45 C44 . . 120.0 ?
C46 C45 H45 . . 120.0 ?
C44 C45 H45 . . 120.0 ?
C45 C46 C47 . . 120.0 ?
C45 C46 H46 . . 120.0 ?
C47 C46 H46 . . 120.0 ?
C46 C47 C42 . . 120.0 ?
C46 C47 H47 . . 120.0 ?
C42 C47 H47 . . 120.0 ?
C42A O5A H5OA . . 109.5 ?
O5A C42A C43A . . 115.2(8) ?
O5A C42A C47A . . 124.7(8) ?
C43A C42A C47A . . 120.0 ?
C42A C43A C44A . . 120.0 ?
C42A C43A H43A . . 120.0 ?
C44A C43A H43A . . 120.0 ?
C43A C44A C45A . . 120.0 ?
C43A C44A H44A . . 120.0 ?
C45A C44A H44A . . 120.0 ?
C44A C45A C46A . . 120.0 ?
C44A C45A H45A . . 120.0 ?
C46A C45A H45A . . 120.0 ?
C47A C46A C45A . . 120.0 ?
C47A C46A H46A . . 120.0 ?
C45A C46A H46A . . 120.0 ?
C46A C47A C42A . . 120.0 ?
C46A C47A H47A . . 120.0 ?
C42A C47A H47A . . 120.0 ?
O6 C48 C50 . . 130.8(7) ?
O6 C48 C49 . . 109.8(8) ?
C50 C48 C49 . . 119.1(6) ?
C48 C49 C50 . 2_887 117.7(7) ?
C48 C49 H49 . . 121.1 ?
C50 C49 H49 2_887 . 121.1 ?
C48 C50 C49 . 2_887 123.2(7) ?
C48 C50 H50 . . 118.4 ?
C49 C50 H50 2_887 . 118.4 ?
O7 C51 C52 . . 122.9(4) ?
O7 C51 C53 . 2_656 116.9(4) ?
C52 C51 C53 . 2_656 119.9(3) ?
C51 C52 C53 . . 120.6(4) ?
C51 C52 H52 . . 119.7 ?
C53 C52 H52 . . 119.7 ?
C52 C53 C51 . 2_656 119.5(4) ?
C52 C53 H53 . . 120.3 ?
C51 C53 H53 2_656 . 120.3 ?
O8 C54 H54A . . 109.5 ?
O8 C54 H54B . . 109.5 ?
H54A C54 H54B . . 109.5 ?
O8 C54 H54C . . 109.5 ?
H54A C54 H54C . . 109.5 ?
H54B C54 H54C . . 109.5 ?

loop_
_geom_bond_atom_site_label_1
_geom_bond_atom_site_label_2
_geom_bond_site_symmetry_2
_geom_bond_distance
_geom_bond_publ_flag
S1 N1 . 1.659(3) ?
S1 C3 . 1.711(3) ?
S2 N14 . 1.654(3) ?
S2 C13 . 1.725(3) ?
Na1 O8 . 2.336(3) y
Na1 N7 . 2.420(3) y
Na1 O2 . 2.437(2) y
Na1 N11 . 2.642(3) y
Na1 N5 . 2.644(3) y
O1 C8 . 1.253(3) ?
O2 C24 . 1.357(3) ?
O2 C24A . 1.528(10) ?
O2 H2O . 0.8400 ?
O3 C30 . 1.388(4) ?
O3 H3O . 0.8400 ?
O4 C36 . 1.367(4) ?
O4 H4O . 0.8400 ?
O6 C48 . 1.330(9) ?
O6 H6O . 0.8400 ?
O7 C51 . 1.301(5) ?
O7 H7O . 0.8400 ?
O8 C54 . 1.452(5) ?
O8 H8O . 0.8400 ?
N1 C2 . 1.323(4) ?
N2 C3 . 1.310(4) ?
N2 C2 . 1.360(4) ?
N3 N4 . 1.295(4) y
N3 C3 . 1.389(4) ?
N4 C4 . 1.351(4) ?
N5 C6 . 1.314(4) ?
N5 N6 . 1.413(3) ?
N6 C5 . 1.374(4) ?
N6 C7 . 1.394(4) ?
N7 C9 . 1.335(4) ?
N7 C7 . 1.339(4) ?
N8 C9 . 1.323(4) ?
N8 C8 . 1.363(4) ?
N9 C7 . 1.317(4) ?
N9 C8 . 1.372(4) ?
N10 C10 . 1.368(4) ?
N10 C9 . 1.401(4) ?
N10 N11 . 1.418(3) ?
N11 C12 . 1.314(4) ?
N12 N13 . 1.308(3) y
N12 C11 . 1.347(4) ?
N13 C13 . 1.378(4) ?
N14 C14 . 1.309(4) ?
N15 C13 . 1.318(4) ?
N15 C14 . 1.372(4) ?
N16 C5 . 1.322(4) ?
N16 H16N . 0.8800 ?
N16 H16M . 0.8800 ?
N17 C10 . 1.325(4) ?
N17 H17N . 0.8800 ?
N17 H17M . 0.8800 ?
C1 C2 . 1.500(5) ?
C1 H1A . 0.9800 ?
C1 H1B . 0.9800 ?
C1 H1C . 0.9800 ?
C4 C5 . 1.418(4) ?
C4 C6 . 1.438(4) ?
C6 C16 . 1.510(4) ?
C10 C11 . 1.408(4) ?
C11 C12 . 1.444(4) ?
C12 C20 . 1.513(4) ?
C14 C15 . 1.486(5) ?
C15 H15A . 0.9800 ?
C15 H15B . 0.9800 ?
C15 H15C . 0.9800 ?
C16 C19 . 1.520(5) ?
C16 C17 . 1.537(5) ?
C16 C18 . 1.538(4) ?
C17 H17A . 0.9800 ?
C17 H17B . 0.9800 ?
C17 H17C . 0.9800 ?
C18 H18A . 0.9800 ?
C18 H18B . 0.9800 ?
C18 H18C . 0.9800 ?
C19 H19A . 0.9800 ?
C19 H19B . 0.9800 ?
C19 H19C . 0.9800 ?
C20 C23 . 1.521(4) ?
C20 C22 . 1.528(5) ?
C20 C21 . 1.531(4) ?
C21 H21A . 0.9800 ?
C21 H21B . 0.9800 ?
C21 H21C . 0.9800 ?
C22 H22A . 0.9800 ?
C22 H22B . 0.9800 ?
C22 H22C . 0.9800 ?
C23 H23A . 0.9800 ?
C23 H23B . 0.9800 ?
C23 H23C . 0.9800 ?
C24 C25 . 1.3900 ?
C24 C29 . 1.3900 ?
C25 C26 . 1.3900 ?
C25 H25 . 0.9500 ?
C26 C27 . 1.3900 ?
C26 H26 . 0.9500 ?
C27 C28 . 1.3900 ?
C27 H27 . 0.9500 ?
C28 C29 . 1.3900 ?
C28 H28 . 0.9500 ?
C29 H29 . 0.9500 ?
C24A C25A . 1.3900 ?
C24A C29A . 1.3900 ?
C25A C26A . 1.3900 ?
C25A H25A . 0.9500 ?
C26A C27A . 1.3900 ?
C26A H26A . 0.9500 ?
C27A C28A . 1.3900 ?
C27A H27A . 0.9500 ?
C28A C29A . 1.3900 ?
C28A H28A . 0.9500 ?
C29A H29A . 0.9500 ?
C30 C31 . 1.378(5) ?
C30 C35 . 1.382(6) ?
C31 C32 . 1.410(6) ?
C31 H31 . 0.9500 ?
C32 C33 . 1.374(7) ?
C32 H32 . 0.9500 ?
C33 C34 . 1.367(7) ?
C33 H33 . 0.9500 ?
C34 C35 . 1.403(6) ?
C34 H34 . 0.9500 ?
C35 H35 . 0.9500 ?
C36 C41 . 1.361(5) ?
C36 C37 . 1.388(5) ?
C37 C38 . 1.374(5) ?
C37 H37 . 0.9500 ?
C38 C39 . 1.369(5) ?
C38 H38 . 0.9500 ?
C39 C40 . 1.387(5) ?
C39 H39 . 0.9500 ?
C40 C41 . 1.379(4) ?
C40 H40 . 0.9500 ?
C41 H41 . 0.9500 ?
O5 C42 . 1.358(5) ?
O5 H5O . 0.8400 ?
C42 C43 . 1.3900 ?
C42 C47 . 1.3900 ?
C43 C44 . 1.3900 ?
C43 H43 . 0.9500 ?
C44 C45 . 1.3900 ?
C44 H44 . 0.9500 ?
C45 C46 . 1.3900 ?
C45 H45 . 0.9500 ?
C46 C47 . 1.3900 ?
C46 H46 . 0.9500 ?
C47 H47 . 0.9500 ?
O5A C42A . 1.365(12) ?
O5A H5OA . 0.8400 ?
C42A C43A . 1.3900 ?
C42A C47A . 1.3900 ?
C43A C44A . 1.3900 ?
C43A H43A . 0.9500 ?
C44A C45A . 1.3900 ?
C44A H44A . 0.9500 ?
C45A C46A . 1.3900 ?
C45A H45A . 0.9500 ?
C46A C47A . 1.3900 ?
C46A H46A . 0.9500 ?
C47A H47A . 0.9500 ?
C48 C50 . 1.353(9) ?
C48 C49 . 1.374(9) ?
C49 C50 2_887 1.405(8) ?
C49 H49 . 0.9500 ?
C50 C49 2_887 1.405(8) ?
C50 H50 . 0.9500 ?
C51 C52 . 1.380(5) ?
C51 C53 2_656 1.394(5) ?
C52 C53 . 1.382(5) ?
C52 H52 . 0.9500 ?
C53 C51 2_656 1.394(5) ?
C53 H53 . 0.9500 ?
C54 H54A . 0.9800 ?
C54 H54B . 0.9800 ?
C54 H54C . 0.9800 ?

loop_
_geom_hbond_atom_site_label_D
_geom_hbond_atom_site_label_H
_geom_hbond_atom_site_label_A
_geom_hbond_site_symmetry_D
_geom_hbond_site_symmetry_H
_geom_hbond_site_symmetry_A
_geom_hbond_distance_DH
_geom_hbond_distance_HA
_geom_hbond_distance_DA
_geom_hbond_angle_DHA
_geom_hbond_publ_flag
O2 H2O O1 . . 2_766 0.840 1.8444 2.682(2) 174.59 y
O3 H3O N1 . . . 0.840 2.013 2.835(3) 165.8 y
O4 H4O N14 . . . 0.840 1.987 2.757(3) 152.0 y
O5 H5O N2 . . . 0.840 2.095 2.926(6) 170.1 y
O5A H5OA N2 . . . 0.840 2.021 2.831(14) 161.7 y
O7 H7O N15 . . . 0.840 2.205 2.975(5) 152.3 y
O8 H8O O1 . . 2_666 0.840 1.986 2.822(3) 173.15 y
N16 H16M N3 . . . 0.880 2.164 2.719(4) 120.5 y
N16 H16N N9 . . . 0.880 2.047 2.660(3) 125.9 y
N17 H17M N13 . . . 0.880 2.134 2.705(2) 122.0 y
N17 H17N N8 . . . 0.880 2.059 2.661(3) 124.7 y
